data_2221469
loop_
_publ_author_name
'Xiao, Hui-Quan'
'Zhang, Hua'

_publ_section_title
{\m-6,6'-Dimethoxy-2,2'-[ethane-1,2-diylbis(nitrilomethylidyne)]diphenolato-1\k^4^<i>O</i>^6^,<i>O</i>^1^,<i>O</i>^1'^,<i>O</i>^6'^:2\k^4^<i>O</i>^1^,<i>N</i>,<i>N</i>',<i>O</i>^1'^}(methanol-1\k<i>O</i>)(perchlorato-1\k<i>O</i>)copper(II)sodium(I)
_journal_coeditor_code PV2143
_journal_issue 4
_journal_name_full 'Acta Crystallographica Section E'
_journal_page_first m445
_journal_paper_doi 10.1107/S1600536809010356
_journal_volume 65
_journal_year 2009
_chemical_formula_iupac '[Cu Na (C18 H18 N2 O4) (Cl O4) (C H4 O)]'
_chemical_formula_moiety 'C19 H22 Cl Cu N2 Na O9'
_chemical_formula_sum 'C19 H22 Cl Cu N2 Na O9'
_chemical_formula_weight 544.38
_chemical_name_systematic
;{\m-6,6'-Dimethoxy-2,2'-[ethane-1,2-diylbis(nitrilomethylidyne)]diphenolato-
1\k^4^<i>O</i>^6^,<i>O</i>^1^,<i>O</i>^1'^,<i>O</i>^6'^:
2\k^4^<i>O</i>^1^,<i>N</i>,<i>N</i>',<i>O</i>^1'^}(methanol-1\kO)(perchlorato-
1\k<i>O</i>)copper(II)sodium(I)
;
_space_group_IT_number 14
_symmetry_cell_setting monoclinic
_symmetry_space_group_name_Hall '-P 2yn'
_symmetry_space_group_name_H-M 'P 1 21/n 1'
_atom_sites_solution_hydrogens geom
_atom_sites_solution_primary direct
_atom_sites_solution_secondary difmap
_audit_creation_method SHELXL-97
_cell_angle_alpha 90.00
_cell_angle_beta 104.273(3)
_cell_angle_gamma 90.00
_cell_formula_units_Z 4
_cell_length_a 12.030(2)
_cell_length_b 8.1444(14)
_cell_length_c 23.381(4)
_cell_measurement_reflns_used 2083
_cell_measurement_temperature 273(2)
_cell_measurement_theta_max 21.16
_cell_measurement_theta_min 2.672
_cell_volume 2220.1(7)
_computing_cell_refinement 'SAINT-Plus (Bruker, 2001)'
_computing_data_collection 'APEX2 (Bruker, 2004)'
_computing_data_reduction 'SAINT-Plus (Bruker, 2001)'
_computing_molecular_graphics 'XP in SHELXTL (Sheldrick, 2008)'
_computing_publication_material 'XP in SHELXTL (Sheldrick, 2008)'
_computing_structure_refinement 'SHELXL97 (Sheldrick, 2008)'
_computing_structure_solution 'SHELXS (Sheldrick, 2008)'
_diffrn_ambient_temperature 273(2)
_diffrn_measured_fraction_theta_full 0.981
_diffrn_measured_fraction_theta_max 0.981
_diffrn_measurement_device_type 'Bruker APEXII CCD area-detector'
_diffrn_measurement_method '\f and \w'
_diffrn_radiation_monochromator graphite
_diffrn_radiation_source 'fine-focus sealed tube'
_diffrn_radiation_type MoK\a
_diffrn_radiation_wavelength 0.71073
_diffrn_reflns_av_R_equivalents 0.0392
_diffrn_reflns_av_sigmaI/netI 0.0480
_diffrn_reflns_limit_h_max 10
_diffrn_reflns_limit_h_min -14
_diffrn_reflns_limit_k_max 9
_diffrn_reflns_limit_k_min -9
_diffrn_reflns_limit_l_max 26
_diffrn_reflns_limit_l_min -27
_diffrn_reflns_number 10424
_diffrn_reflns_theta_full 25.01
_diffrn_reflns_theta_max 25.01
_diffrn_reflns_theta_min 2.15
_diffrn_standards_number 0
_exptl_absorpt_coefficient_mu 1.178
_exptl_absorpt_correction_T_max 0.8813
_exptl_absorpt_correction_T_min 0.8249
_exptl_absorpt_correction_type multi-scan
_exptl_absorpt_process_details '(SADABS; Sheldrick, 2003)'
_exptl_crystal_colour blue
_exptl_crystal_density_diffrn 1.629
_exptl_crystal_density_method 'not measured'
_exptl_crystal_description block
_exptl_crystal_F_000 1116
_exptl_crystal_size_max 0.17
_exptl_crystal_size_mid 0.15
_exptl_crystal_size_min 0.11
_refine_diff_density_max 0.562
_refine_diff_density_min -0.683
_refine_ls_extinction_method none
_refine_ls_goodness_of_fit_ref 1.032
_refine_ls_hydrogen_treatment constr
_refine_ls_matrix_type full
_refine_ls_number_parameters 339
_refine_ls_number_reflns 3843
_refine_ls_number_restraints 148
_refine_ls_restrained_S_all 1.117
_refine_ls_R_factor_all 0.0747
_refine_ls_R_factor_gt 0.0475
_refine_ls_shift/su_max 0.002
_refine_ls_shift/su_mean 0.000
_refine_ls_structure_factor_coef Fsqd
_refine_ls_weighting_details 'calc w=1/[\s^2^(Fo^2^)+(0.0701P)^2^+0.3025P] where P=(Fo^2^+2Fc^2^)/3'
_refine_ls_weighting_scheme calc
_refine_ls_wR_factor_gt 0.1150
_refine_ls_wR_factor_ref 0.1306
_reflns_number_gt 2651
_reflns_number_total 3843
_reflns_threshold_expression I>2\s(I)
_cod_data_source_file pv2143.cif
_cod_data_source_block I
_cod_original_sg_symbol_H-M 'P 21/n'
_cod_database_code 2221469
_cod_database_fobs_code 2221469

loop_
_symmetry_equiv_pos_as_xyz
'x, y, z'
'-x+1/2, y+1/2, -z+1/2'
'-x, -y, -z'
'x-1/2, -y-1/2, z-1/2'

loop_
_atom_site_type_symbol
_atom_site_label
_atom_site_fract_x
_atom_site_fract_y
_atom_site_fract_z
_atom_site_U_iso_or_equiv
_atom_site_adp_type
_atom_site_calc_flag
_atom_site_refinement_flags
_atom_site_occupancy
_atom_site_disorder_assembly
_atom_site_disorder_group
Cu Cu1 0.67526(4) 0.41736(7) 1.00850(2) 0.0401(2) Uani d . 1 . .
Cl Cl1 0.50250(12) 0.6363(2) 0.73548(7) 0.0739(4) Uani d DU 1 . .
Na Na1 0.64991(14) 0.4180(2) 0.86447(7) 0.0487(5) Uani d . 1 . .
O O1 0.7475(2) 0.5185(4) 0.95491(12) 0.0450(7) Uani d . 1 . .
O O2 0.5730(2) 0.3261(4) 0.94164(12) 0.0469(8) Uani d . 1 . .
O O3 0.8214(3) 0.6120(4) 0.86695(14) 0.0586(9) Uani d . 1 . .
O O4 0.4620(3) 0.2267(4) 0.83993(13) 0.0551(8) Uani d . 1 . .
O O5 0.4054(5) 0.7314(9) 0.7368(3) 0.0941(18) Uani d PDU 0.697(5) . .
O O6 0.5622(6) 0.5794(11) 0.7907(3) 0.107(2) Uani d PDU 0.697(5) . .
O O7 0.5660(5) 0.7560(8) 0.7127(3) 0.1002(19) Uani d PDU 0.697(5) . .
O O8 0.4583(6) 0.5066(8) 0.6955(3) 0.121(2) Uani d PDU 0.697(5) . .
O O5' 0.5499(13) 0.648(2) 0.6860(5) 0.102(3) Uani d PDU 0.303(5) . .
O O6' 0.5809(11) 0.5076(15) 0.7574(8) 0.095(3) Uani d PDU 0.303(5) . .
O O7' 0.3899(7) 0.596(2) 0.7381(8) 0.106(3) Uani d PDU 0.303(5) . .
O O8' 0.5499(14) 0.683(2) 0.7956(3) 0.100(3) Uani d PDU 0.303(5) . .
O O9 0.7367(4) 0.1937(5) 0.8355(2) 0.0792(12) Uani d . 1 . .
H H9A 0.7905 0.1921 0.8198 0.119 Uiso calc R 1 . .
N N1 0.7854(3) 0.4916(5) 1.07680(15) 0.0450(9) Uani d . 1 . .
N N2 0.5934(3) 0.3323(5) 1.06299(15) 0.0461(9) Uani d . 1 . .
C C1 0.9026(4) 0.6473(5) 1.0254(2) 0.0438(11) Uani d . 1 . .
C C2 0.8414(3) 0.6065(5) 0.9680(2) 0.0400(10) Uani d . 1 . .
C C3 0.8843(4) 0.6644(5) 0.92130(19) 0.0433(11) Uani d . 1 . .
C C4 0.9803(4) 0.7612(6) 0.9308(2) 0.0533(12) Uani d . 1 . .
H H4 1.0059 0.7997 0.8988 0.064 Uiso calc R 1 . .
C C5 1.0398(4) 0.8024(6) 0.9880(3) 0.0583(13) Uani d . 1 . .
H H5 1.1046 0.8689 0.9944 0.070 Uiso calc R 1 . .
C C6 1.0018(4) 0.7438(6) 1.0342(2) 0.0549(12) Uani d . 1 . .
H H6 1.0424 0.7684 1.0725 0.066 Uiso calc R 1 . .
C C7 0.8704(4) 0.5871(6) 1.0767(2) 0.0476(11) Uani d . 1 . .
H H7 0.9152 0.6201 1.1132 0.057 Uiso calc R 1 . .
C C8 0.8646(5) 0.6465(8) 0.8172(2) 0.0694(15) Uani d . 1 . .
H H8A 0.8684 0.7632 0.8122 0.104 Uiso calc R 1 . .
H H8B 0.8147 0.5994 0.7826 0.104 Uiso calc R 1 . .
H H8C 0.9399 0.6003 0.8229 0.104 Uiso calc R 1 . .
C C9 0.4421(4) 0.1995(5) 0.9915(2) 0.0449(11) Uani d . 1 . .
C C10 0.4820(4) 0.2381(5) 0.94127(19) 0.0404(10) Uani d . 1 . .
C C11 0.4171(4) 0.1799(6) 0.8863(2) 0.0455(11) Uani d . 1 . .
C C12 0.3175(4) 0.0908(6) 0.8808(2) 0.0559(13) Uani d . 1 . .
H H12 0.2759 0.0549 0.8440 0.067 Uiso calc R 1 . .
C C13 0.2806(4) 0.0556(6) 0.9310(3) 0.0639(15) Uani d . 1 . .
H H13 0.2136 -0.0043 0.9278 0.077 Uiso calc R 1 . .
C C14 0.3411(4) 0.1075(6) 0.9848(2) 0.0545(13) Uani d . 1 . .
H H14 0.3151 0.0814 1.0180 0.065 Uiso calc R 1 . .
C C15 0.5014(4) 0.2496(6) 1.0498(2) 0.0501(12) Uani d . 1 . .
H H15 0.4695 0.2188 1.0806 0.060 Uiso calc R 1 . .
C C16 0.4046(5) 0.1701(8) 0.7830(2) 0.0810(18) Uani d . 1 . .
H H16A 0.4001 0.0525 0.7833 0.122 Uiso calc R 1 . .
H H16B 0.4462 0.2042 0.7549 0.122 Uiso calc R 1 . .
H H16C 0.3286 0.2154 0.7723 0.122 Uiso calc R 1 . .
C C17 0.7679(5) 0.4219(7) 1.1319(2) 0.0614(14) Uani d . 1 . .
H H17A 0.7920 0.5000 1.1639 0.074 Uiso calc R 1 . .
H H17B 0.8132 0.3227 1.1420 0.074 Uiso calc R 1 . .
C C18 0.6426(5) 0.3831(7) 1.1231(2) 0.0619(14) Uani d . 1 . .
H H18A 0.6334 0.2961 1.1499 0.074 Uiso calc R 1 . .
H H18B 0.6026 0.4795 1.1320 0.074 Uiso calc R 1 . .
C C19 0.7189(7) 0.0396(9) 0.8542(3) 0.107(2) Uani d . 1 . .
H H19A 0.6615 0.0434 0.8763 0.161 Uiso calc R 1 . .
H H19B 0.7892 -0.0022 0.8788 0.161 Uiso calc R 1 . .
H H19C 0.6935 -0.0309 0.8206 0.161 Uiso calc R 1 . .

loop_
_atom_site_aniso_label
_atom_site_aniso_U_11
_atom_site_aniso_U_22
_atom_site_aniso_U_33
_atom_site_aniso_U_12
_atom_site_aniso_U_13
_atom_site_aniso_U_23
Cu1 0.0401(3) 0.0532(4) 0.0286(3) 0.0046(2) 0.0112(2) 0.0037(2)
Cl1 0.0659(9) 0.0907(10) 0.0711(9) 0.0173(7) 0.0283(7) 0.0296(8)
Na1 0.0491(10) 0.0658(12) 0.0315(9) 0.0029(8) 0.0108(8) 0.0001(8)
O1 0.0392(17) 0.066(2) 0.0297(16) -0.0046(15) 0.0077(13) 0.0015(14)
O2 0.0442(18) 0.067(2) 0.0328(17) -0.0092(15) 0.0147(14) 0.0002(14)
O3 0.0522(19) 0.089(3) 0.0370(19) -0.0065(17) 0.0157(15) 0.0078(17)
O4 0.0504(19) 0.079(2) 0.0386(18) -0.0120(16) 0.0158(15) -0.0082(16)
O5 0.082(3) 0.100(3) 0.099(3) 0.023(3) 0.022(3) 0.000(3)
O6 0.103(3) 0.110(3) 0.099(3) 0.015(3) 0.011(3) 0.029(3)
O7 0.100(3) 0.105(3) 0.102(3) -0.007(3) 0.038(3) 0.024(3)
O8 0.122(3) 0.114(3) 0.119(3) 0.012(3) 0.014(3) -0.007(3)
O5' 0.101(4) 0.110(4) 0.099(4) 0.005(3) 0.030(3) 0.008(3)
O6' 0.094(4) 0.096(4) 0.093(4) 0.009(4) 0.019(4) 0.013(4)
O7' 0.098(4) 0.114(4) 0.105(4) 0.006(3) 0.022(3) 0.008(4)
O8' 0.096(4) 0.101(4) 0.101(4) 0.007(4) 0.018(4) 0.016(4)
O9 0.084(3) 0.082(3) 0.080(3) 0.017(2) 0.038(2) -0.005(2)
N1 0.052(2) 0.057(2) 0.0242(19) 0.010(2) 0.0073(16) 0.0034(17)
N2 0.055(2) 0.053(2) 0.033(2) 0.0042(19) 0.0157(18) 0.0058(17)
C1 0.044(3) 0.044(3) 0.042(3) 0.008(2) 0.007(2) -0.004(2)
C2 0.033(2) 0.044(3) 0.044(3) 0.0067(19) 0.0110(19) 0.000(2)
C3 0.042(3) 0.048(3) 0.042(3) 0.008(2) 0.015(2) 0.007(2)
C4 0.052(3) 0.051(3) 0.063(3) 0.001(2) 0.023(2) 0.009(2)
C5 0.055(3) 0.046(3) 0.073(4) -0.007(2) 0.014(3) -0.004(3)
C6 0.050(3) 0.050(3) 0.061(3) -0.003(2) 0.006(2) -0.011(2)
C7 0.048(3) 0.052(3) 0.039(3) 0.009(2) 0.002(2) -0.004(2)
C8 0.073(4) 0.098(4) 0.043(3) 0.000(3) 0.025(3) 0.015(3)
C9 0.047(3) 0.046(3) 0.047(3) 0.012(2) 0.023(2) 0.009(2)
C10 0.038(2) 0.042(3) 0.043(3) 0.0073(19) 0.015(2) 0.004(2)
C11 0.042(3) 0.049(3) 0.049(3) 0.002(2) 0.016(2) -0.002(2)
C12 0.044(3) 0.059(3) 0.063(3) -0.003(2) 0.011(2) -0.004(3)
C13 0.048(3) 0.062(3) 0.088(5) -0.008(2) 0.030(3) 0.003(3)
C14 0.051(3) 0.052(3) 0.071(4) 0.005(2) 0.036(3) 0.013(3)
C15 0.059(3) 0.050(3) 0.049(3) 0.013(2) 0.028(2) 0.014(2)
C16 0.080(4) 0.117(5) 0.046(3) -0.026(4) 0.015(3) -0.022(3)
C17 0.068(3) 0.083(4) 0.030(3) 0.007(3) 0.006(2) 0.005(2)
C18 0.087(4) 0.068(4) 0.037(3) 0.002(3) 0.026(3) 0.004(2)
C19 0.127(6) 0.090(5) 0.110(6) 0.039(5) 0.038(5) 0.022(5)

loop_
_atom_type_symbol
_atom_type_description
_atom_type_scat_dispersion_real
_atom_type_scat_dispersion_imag
_atom_type_scat_source
C C 0.0033 0.0016 'International Tables Vol C Tables 4.2.6.8 and 6.1.1.4'
H H 0.0000 0.0000 'International Tables Vol C Tables 4.2.6.8 and 6.1.1.4'
Cl Cl 0.1484 0.1585 'International Tables Vol C Tables 4.2.6.8 and 6.1.1.4'
Cu Cu 0.3201 1.2651 'International Tables Vol C Tables 4.2.6.8 and 6.1.1.4'
N N 0.0061 0.0033 'International Tables Vol C Tables 4.2.6.8 and 6.1.1.4'
Na Na 0.0362 0.0249 'International Tables Vol C Tables 4.2.6.8 and 6.1.1.4'
O O 0.0106 0.0060 'International Tables Vol C Tables 4.2.6.8 and 6.1.1.4'

loop_
_geom_angle_atom_site_label_1
_geom_angle_atom_site_label_2
_geom_angle_atom_site_label_3
_geom_angle_site_symmetry_1
_geom_angle_site_symmetry_3
_geom_angle
_geom_angle_publ_flag
O1 Cu1 O2 . . 86.23(12) ?
O1 Cu1 N1 . . 94.56(15) ?
O2 Cu1 N1 . . 174.99(15) ?
O1 Cu1 N2 . . 174.73(15) ?
O2 Cu1 N2 . . 94.09(15) ?
N1 Cu1 N2 . . 85.58(16) ?
O6 Cl1 O5 . . 113.8(5) ?
O7' Cl1 O5' . . 129.6(11) ?
O7' Cl1 O6' . . 111.9(10) ?
O5' Cl1 O6' . . 88.9(10) ?
O6 Cl1 O7 . . 112.0(5) ?
O5 Cl1 O7 . . 99.0(5) ?
O6 Cl1 O8 . . 112.6(5) ?
O5 Cl1 O8 . . 104.2(4) ?
O7 Cl1 O8 . . 114.3(5) ?
O7' Cl1 O8' . . 100.0(10) ?
O5' Cl1 O8' . . 129.9(11) ?
O6' Cl1 O8' . . 76.9(10) ?
C2 O1 Cu1 . . 126.7(3) ?
C10 O2 Cu1 . . 126.5(3) ?
C3 O3 C8 . . 117.9(4) ?
C11 O4 C16 . . 117.0(4) ?
C19 O9 H9A . . 109.5 ?
C7 N1 C17 . . 121.4(4) ?
C7 N1 Cu1 . . 125.4(3) ?
C17 N1 Cu1 . . 113.1(3) ?
C15 N2 C18 . . 120.9(4) ?
C15 N2 Cu1 . . 126.2(3) ?
C18 N2 Cu1 . . 112.8(3) ?
C6 C1 C2 . . 120.1(4) ?
C6 C1 C7 . . 117.7(4) ?
C2 C1 C7 . . 122.2(4) ?
O1 C2 C3 . . 117.7(4) ?
O1 C2 C1 . . 125.0(4) ?
C3 C2 C1 . . 117.3(4) ?
C4 C3 O3 . . 125.3(4) ?
C4 C3 C2 . . 121.7(4) ?
O3 C3 C2 . . 113.0(4) ?
C3 C4 C5 . . 120.4(5) ?
C3 C4 H4 . . 119.8 ?
C5 C4 H4 . . 119.8 ?
C6 C5 C4 . . 119.0(5) ?
C6 C5 H5 . . 120.5 ?
C4 C5 H5 . . 120.5 ?
C5 C6 C1 . . 121.4(5) ?
C5 C6 H6 . . 119.3 ?
C1 C6 H6 . . 119.3 ?
N1 C7 C1 . . 126.0(4) ?
N1 C7 H7 . . 117.0 ?
C1 C7 H7 . . 117.0 ?
O3 C8 H8A . . 109.5 ?
O3 C8 H8B . . 109.5 ?
H8A C8 H8B . . 109.5 ?
O3 C8 H8C . . 109.5 ?
H8A C8 H8C . . 109.5 ?
H8B C8 H8C . . 109.5 ?
C14 C9 C10 . . 119.2(4) ?
C14 C9 C15 . . 118.2(4) ?
C10 C9 C15 . . 122.5(4) ?
O2 C10 C9 . . 125.0(4) ?
O2 C10 C11 . . 117.6(4) ?
C9 C10 C11 . . 117.4(4) ?
O4 C11 C12 . . 124.9(4) ?
O4 C11 C10 . . 112.8(4) ?
C12 C11 C10 . . 122.2(4) ?
C11 C12 C13 . . 118.9(5) ?
C11 C12 H12 . . 120.5 ?
C13 C12 H12 . . 120.5 ?
C14 C13 C12 . . 120.8(5) ?
C14 C13 H13 . . 119.6 ?
C12 C13 H13 . . 119.6 ?
C13 C14 C9 . . 121.5(4) ?
C13 C14 H14 . . 119.3 ?
C9 C14 H14 . . 119.3 ?
N2 C15 C9 . . 125.7(4) ?
N2 C15 H15 . . 117.2 ?
C9 C15 H15 . . 117.2 ?
O4 C16 H16A . . 109.5 ?
O4 C16 H16B . . 109.5 ?
H16A C16 H16B . . 109.5 ?
O4 C16 H16C . . 109.5 ?
H16A C16 H16C . . 109.5 ?
H16B C16 H16C . . 109.5 ?
N1 C17 C18 . . 108.4(4) ?
N1 C17 H17A . . 110.0 ?
C18 C17 H17A . . 110.0 ?
N1 C17 H17B . . 110.0 ?
C18 C17 H17B . . 110.0 ?
H17A C17 H17B . . 108.4 ?
N2 C18 C17 . . 110.5(4) ?
N2 C18 H18A . . 109.5 ?
C17 C18 H18A . . 109.5 ?
N2 C18 H18B . . 109.5 ?
C17 C18 H18B . . 109.5 ?
H18A C18 H18B . . 108.1 ?
O9 C19 H19A . . 109.5 ?
O9 C19 H19B . . 109.5 ?
H19A C19 H19B . . 109.5 ?
O9 C19 H19C . . 109.5 ?
H19A C19 H19C . . 109.5 ?
H19B C19 H19C . . 109.5 ?

loop_
_geom_bond_atom_site_label_1
_geom_bond_atom_site_label_2
_geom_bond_site_symmetry_2
_geom_bond_distance
_geom_bond_publ_flag
Cu1 O1 . 1.881(3) ?
Cu1 O2 . 1.887(3) ?
Cu1 N1 . 1.905(4) ?
Cu1 N2 . 1.922(4) ?
Cl1 O6 . 1.394(4) ?
Cl1 O5 . 1.408(4) ?
Cl1 O7' . 1.410(5) ?
Cl1 O5' . 1.413(5) ?
Cl1 O6' . 1.418(5) ?
Cl1 O7 . 1.421(4) ?
Cl1 O8 . 1.424(5) ?
Cl1 O8' . 1.432(5) ?
O1 C2 . 1.309(5) ?
O2 C10 . 1.308(5) ?
O3 C3 . 1.377(5) ?
O3 C8 . 1.415(5) ?
O4 C11 . 1.378(5) ?
O4 C16 . 1.417(6) ?
O9 C19 . 1.362(8) ?
O9 H9A . 0.8200 ?
N1 C7 . 1.285(6) ?
N1 C17 . 1.470(6) ?
N2 C15 . 1.267(6) ?
N2 C18 . 1.444(6) ?
C1 C6 . 1.400(7) ?
C1 C2 . 1.402(6) ?
C1 C7 . 1.435(6) ?
C2 C3 . 1.400(6) ?
C3 C4 . 1.370(6) ?
C4 C5 . 1.393(7) ?
C4 H4 . 0.9300 ?
C5 C6 . 1.360(7) ?
C5 H5 . 0.9300 ?
C6 H6 . 0.9300 ?
C7 H7 . 0.9300 ?
C8 H8A . 0.9600 ?
C8 H8B . 0.9600 ?
C8 H8C . 0.9600 ?
C9 C14 . 1.403(6) ?
C9 C10 . 1.410(6) ?
C9 C15 . 1.432(7) ?
C10 C11 . 1.411(6) ?
C11 C12 . 1.380(6) ?
C12 C13 . 1.382(7) ?
C12 H12 . 0.9300 ?
C13 C14 . 1.357(7) ?
C13 H13 . 0.9300 ?
C14 H14 . 0.9300 ?
C15 H15 . 0.9300 ?
C16 H16A . 0.9600 ?
C16 H16B . 0.9600 ?
C16 H16C . 0.9600 ?
C17 C18 . 1.504(7) ?
C17 H17A . 0.9700 ?
C17 H17B . 0.9700 ?
C18 H18A . 0.9700 ?
C18 H18B . 0.9700 ?
C19 H19A . 0.9600 ?
C19 H19B . 0.9600 ?
C19 H19C . 0.9600 ?

loop_
_geom_hbond_atom_site_label_D
_geom_hbond_atom_site_label_H
_geom_hbond_atom_site_label_A
_geom_hbond_site_symmetry_A
_geom_hbond_distance_DH
_geom_hbond_distance_HA
_geom_hbond_distance_DA
_geom_hbond_angle_DHA
O9 H9A O7 2_646 0.82 2.11 2.912(8) 164.1
O9 H9A O5' 2_646 0.82 1.99 2.761(13) 156.2
O9 H9A O5' 2_646 0.82 1.99 2.761(13) 156.2
O9 H9A O7 2_646 0.82 2.11 2.912(8) 164.1

loop_
_geom_torsion_atom_site_label_1
_geom_torsion_atom_site_label_2
_geom_torsion_atom_site_label_3
_geom_torsion_atom_site_label_4
_geom_torsion_site_symmetry_1
_geom_torsion_site_symmetry_2
_geom_torsion_site_symmetry_3
_geom_torsion_site_symmetry_4
_geom_torsion
_geom_torsion_publ_flag
O2 Cu1 O1 C2 . . . . -175.3(3) ?
N1 Cu1 O1 C2 . . . . -0.2(3) ?
N2 Cu1 O1 C2 . . . . 91.1(16) ?
O1 Cu1 O2 C10 . . . . -174.8(4) ?
N1 Cu1 O2 C10 . . . . 86.0(17) ?
N2 Cu1 O2 C10 . . . . 0.0(4) ?
O1 Cu1 N1 C7 . . . . 3.7(4) ?
O2 Cu1 N1 C7 . . . . 102.6(16) ?
N2 Cu1 N1 C7 . . . . -171.1(4) ?
O1 Cu1 N1 C17 . . . . -173.5(3) ?
O2 Cu1 N1 C17 . . . . -74.6(17) ?
N2 Cu1 N1 C17 . . . . 11.8(3) ?
O1 Cu1 N2 C15 . . . . 91.5(16) ?
O2 Cu1 N2 C15 . . . . -1.8(4) ?
N1 Cu1 N2 C15 . . . . -176.8(4) ?
O1 Cu1 N2 C18 . . . . -83.8(16) ?
O2 Cu1 N2 C18 . . . . -177.1(3) ?
N1 Cu1 N2 C18 . . . . 7.9(3) ?
Cu1 O1 C2 C3 . . . . 176.9(3) ?
Cu1 O1 C2 C1 . . . . -3.1(6) ?
C6 C1 C2 O1 . . . . -179.4(4) ?
C7 C1 C2 O1 . . . . 3.6(7) ?
C6 C1 C2 C3 . . . . 0.7(6) ?
C7 C1 C2 C3 . . . . -176.4(4) ?
C8 O3 C3 C4 . . . . 6.6(7) ?
C8 O3 C3 C2 . . . . -172.6(4) ?
O1 C2 C3 C4 . . . . 178.1(4) ?
C1 C2 C3 C4 . . . . -1.9(6) ?
O1 C2 C3 O3 . . . . -2.7(6) ?
C1 C2 C3 O3 . . . . 177.3(4) ?
O3 C3 C4 C5 . . . . -177.8(4) ?
C2 C3 C4 C5 . . . . 1.3(7) ?
C3 C4 C5 C6 . . . . 0.6(7) ?
C4 C5 C6 C1 . . . . -1.8(7) ?
C2 C1 C6 C5 . . . . 1.2(7) ?
C7 C1 C6 C5 . . . . 178.4(4) ?
C17 N1 C7 C1 . . . . 172.8(4) ?
Cu1 N1 C7 C1 . . . . -4.1(7) ?
C6 C1 C7 N1 . . . . -176.8(4) ?
C2 C1 C7 N1 . . . . 0.3(7) ?
Cu1 O2 C10 C9 . . . . 1.9(6) ?
Cu1 O2 C10 C11 . . . . -179.5(3) ?
C14 C9 C10 O2 . . . . 178.3(4) ?
C15 C9 C10 O2 . . . . -2.3(7) ?
C14 C9 C10 C11 . . . . -0.4(6) ?
C15 C9 C10 C11 . . . . 179.1(4) ?
C16 O4 C11 C12 . . . . -3.9(7) ?
C16 O4 C11 C10 . . . . 178.3(4) ?
O2 C10 C11 O4 . . . . 0.1(6) ?
C9 C10 C11 O4 . . . . 178.8(4) ?
O2 C10 C11 C12 . . . . -177.8(4) ?
C9 C10 C11 C12 . . . . 1.0(7) ?
O4 C11 C12 C13 . . . . -178.4(4) ?
C10 C11 C12 C13 . . . . -0.8(7) ?
C11 C12 C13 C14 . . . . 0.0(8) ?
C12 C13 C14 C9 . . . . 0.6(8) ?
C10 C9 C14 C13 . . . . -0.4(7) ?
C15 C9 C14 C13 . . . . -179.9(4) ?
C18 N2 C15 C9 . . . . 176.8(4) ?
Cu1 N2 C15 C9 . . . . 1.9(7) ?
C14 C9 C15 N2 . . . . 179.7(4) ?
C10 C9 C15 N2 . . . . 0.2(7) ?
C7 N1 C17 C18 . . . . 154.9(4) ?
Cu1 N1 C17 C18 . . . . -27.8(5) ?
C15 N2 C18 C17 . . . . 159.2(4) ?
Cu1 N2 C18 C17 . . . . -25.3(5) ?
N1 C17 C18 N2 . . . . 33.7(6) ?
